data_1564400
loop_
_publ_author_name
'Hui, Yuan-Yuan'
'Bai, Chao'
'Hu, Huai-Ming'
'Lv, Bei'
'Wang, Xiaofang'

_publ_section_title
;
 The effects of the coordination orientation and steric hindrance of
 ligands on the structural diversity of Pb(II) coordination polymers
;
_journal_name_full 'Inorganica Chimica Acta'
_journal_page_first 119751
_journal_paper_doi 10.1016/j.ica.2020.119751
_journal_volume 510
_journal_year 2020
_chemical_formula_moiety 'C18 H10 N2 O4 Pb'
_chemical_formula_sum 'C18 H10 N2 O4 Pb'
_chemical_formula_weight 525.47
_space_group_crystal_system monoclinic
_space_group_IT_number 14
_space_group_name_Hall '-P 2ybc'
_space_group_name_H-M_alt 'P 1 21/c 1'
_atom_sites_solution_hydrogens geom
_audit_creation_method SHELXL-2014/7
_cell_angle_alpha 90
_cell_angle_beta 96.924(2)
_cell_angle_gamma 90
_cell_formula_units_Z 4
_cell_length_a 6.9856(10)
_cell_length_b 19.794(3)
_cell_length_c 11.1255(17)
_cell_measurement_reflns_used 4053
_cell_measurement_temperature 296(2)
_cell_measurement_theta_max 26.27
_cell_measurement_theta_min 2.76
_cell_volume 1527.1(4)
_computing_cell_refinement 'Bruker SAINT'
_computing_data_collection 'Bruker APEX2'
_computing_data_reduction 'Bruker SAINT'
_computing_molecular_graphics 'Bruker SHELXTL'
_computing_publication_material 'Bruker SHELXTL'
_computing_structure_refinement 'SHELXL-2014/7 (Sheldrick, 2014)'
_computing_structure_solution 'SHELXS-97 (Sheldrick, 2008)'
_diffrn_ambient_temperature 296(2)
_diffrn_measured_fraction_theta_full 0.997
_diffrn_measured_fraction_theta_max 0.997
_diffrn_measurement_device_type 'Bruker APEX-II CCD'
_diffrn_measurement_method '\f and \w scans'
_diffrn_radiation_type MoK\a
_diffrn_radiation_wavelength 0.71073
_diffrn_reflns_av_R_equivalents 0.0242
_diffrn_reflns_av_unetI/netI 0.0301
_diffrn_reflns_Laue_measured_fraction_full 0.997
_diffrn_reflns_Laue_measured_fraction_max 0.997
_diffrn_reflns_limit_h_max 8
_diffrn_reflns_limit_h_min -8
_diffrn_reflns_limit_k_max 23
_diffrn_reflns_limit_k_min -19
_diffrn_reflns_limit_l_max 13
_diffrn_reflns_limit_l_min -11
_diffrn_reflns_number 7465
_diffrn_reflns_point_group_measured_fraction_full 0.997
_diffrn_reflns_point_group_measured_fraction_max 0.997
_diffrn_reflns_theta_full 25.050
_diffrn_reflns_theta_max 25.050
_diffrn_reflns_theta_min 2.058
_diffrn_source 'sealed tube'
_exptl_absorpt_coefficient_mu 11.075
_exptl_absorpt_correction_T_max 0.264
_exptl_absorpt_correction_T_min 0.171
_exptl_absorpt_correction_type multi-scan
_exptl_absorpt_process_details sadabs
_exptl_crystal_colour yellow
_exptl_crystal_density_diffrn 2.286
_exptl_crystal_description block
_exptl_crystal_F_000 984
_exptl_crystal_size_max 0.18
_exptl_crystal_size_mid 0.14
_exptl_crystal_size_min 0.12
_refine_diff_density_max 2.679
_refine_diff_density_min -0.784
_refine_diff_density_rms 0.176
_refine_ls_extinction_coef .
_refine_ls_extinction_method none
_refine_ls_goodness_of_fit_ref 1.035
_refine_ls_hydrogen_treatment constr
_refine_ls_matrix_type full
_refine_ls_number_parameters 226
_refine_ls_number_reflns 2698
_refine_ls_number_restraints 0
_refine_ls_restrained_S_all 1.035
_refine_ls_R_factor_all 0.0339
_refine_ls_R_factor_gt 0.0298
_refine_ls_shift/su_max 0.001
_refine_ls_shift/su_mean 0.000
_refine_ls_structure_factor_coef Fsqd
_refine_ls_weighting_details 'w=1/[\s^2^(Fo^2^)+(0.0542P)^2^] where P=(Fo^2^+2Fc^2^)/3'
_refine_ls_weighting_scheme calc
_refine_ls_wR_factor_gt 0.0765
_refine_ls_wR_factor_ref 0.0788
_reflns_Friedel_coverage 0.000
_reflns_Friedel_fraction_full .
_reflns_Friedel_fraction_max .
_reflns_number_gt 2393
_reflns_number_total 2698
_reflns_threshold_expression 'I > 2\s(I)'
_cod_data_source_file compound1.cif
_cod_data_source_block nw2074_0m
_cod_original_sg_symbol_H-M 'P 21/c'
_cod_database_code 1564400
_shelx_shelxl_version_number 2014/7
_shelx_space_group_comment
;
The symmetry employed for this shelxl refinement is uniquely defined
by the following loop, which should always be used as a source of
symmetry information in preference to the above space-group names.
They are only intended as comments.
;

loop_
_space_group_symop_operation_xyz
'x, y, z'
'-x, y+1/2, -z+1/2'
'-x, -y, -z'
'x, -y-1/2, z-1/2'

loop_
_atom_site_label
_atom_site_type_symbol
_atom_site_fract_x
_atom_site_fract_y
_atom_site_fract_z
_atom_site_U_iso_or_equiv
_atom_site_adp_type
_atom_site_occupancy
_atom_site_site_symmetry_order
_atom_site_calc_flag
_atom_site_refinement_flags_posn
_atom_site_refinement_flags_adp
_atom_site_refinement_flags_occupancy
_atom_site_disorder_assembly
_atom_site_disorder_group
Pb1 Pb 0.28013(3) 0.70569(2) 0.45146(2) 0.02712(11) Uani 1 1 d . . . . .
N1 N 0.2922(7) 0.6077(2) 0.6009(4) 0.0283(11) Uani 1 1 d . . . . .
N2 N 0.2671(6) 0.5933(2) 0.3591(4) 0.0237(10) Uani 1 1 d . . . . .
O1 O 0.2797(8) 0.70820(19) 0.2315(4) 0.0473(13) Uani 1 1 d . . . . .
O2 O 0.2709(9) 0.6512(3) 0.0591(4) 0.0616(15) Uani 1 1 d . . . . .
O3 O 0.0687(6) 0.1622(2) 0.0506(4) 0.0380(10) Uani 1 1 d . . . . .
O4 O 0.3742(6) 0.1717(2) 0.0211(4) 0.0408(11) Uani 1 1 d . . . . .
C1 C 0.2962(9) 0.6184(3) 0.7208(5) 0.0359(14) Uani 1 1 d . . . . .
H1 H 0.3152 0.6622 0.7500 0.043 Uiso 1 1 calc R U . . .
C2 C 0.2736(9) 0.5681(3) 0.8010(5) 0.0374(15) Uani 1 1 d . . . . .
H2 H 0.2757 0.5774 0.8830 0.045 Uiso 1 1 calc R U . . .
C3 C 0.2475(9) 0.5029(4) 0.7582(5) 0.0395(16) Uani 1 1 d . . . . .
H3 H 0.2330 0.4675 0.8112 0.047 Uiso 1 1 calc R U . . .
C4 C 0.2430(8) 0.4907(3) 0.6333(5) 0.0334(14) Uani 1 1 d . . . . .
H4 H 0.2247 0.4473 0.6021 0.040 Uiso 1 1 calc R U . . .
C5 C 0.2664(7) 0.5444(3) 0.5587(5) 0.0233(12) Uani 1 1 d . . . . .
C6 C 0.2621(7) 0.5365(3) 0.4251(5) 0.0214(11) Uani 1 1 d . . . . .
C7 C 0.2538(7) 0.4731(3) 0.3705(5) 0.0246(12) Uani 1 1 d . . . . .
H7 H 0.2565 0.4345 0.4183 0.030 Uiso 1 1 calc R U . . .
C8 C 0.2416(7) 0.4667(3) 0.2453(5) 0.0256(12) Uani 1 1 d . . . . .
C9 C 0.2456(8) 0.5268(3) 0.1796(5) 0.0298(13) Uani 1 1 d . . . . .
H9 H 0.2370 0.5255 0.0955 0.036 Uiso 1 1 calc R U . . .
C10 C 0.2622(8) 0.5882(3) 0.2391(5) 0.0261(12) Uani 1 1 d . . . . .
C11 C 0.2721(10) 0.6546(3) 0.1691(5) 0.0363(14) Uani 1 1 d . . . . .
C12 C 0.2278(8) 0.3991(3) 0.1890(5) 0.0272(12) Uani 1 1 d . . . . .
C13 C 0.1536(8) 0.3459(3) 0.2507(5) 0.0279(12) Uani 1 1 d . . . . .
H13 H 0.1069 0.3542 0.3241 0.034 Uiso 1 1 calc R U . . .
C14 C 0.1481(8) 0.2812(3) 0.2054(5) 0.0305(13) Uani 1 1 d . . . . .
H14 H 0.0948 0.2468 0.2475 0.037 Uiso 1 1 calc R U . . .
C15 C 0.2210(7) 0.2668(3) 0.0976(5) 0.0255(12) Uani 1 1 d . . . . .
C16 C 0.2936(8) 0.3201(3) 0.0332(5) 0.0291(12) Uani 1 1 d . . . . .
H16 H 0.3405 0.3117 -0.0401 0.035 Uiso 1 1 calc R U . . .
C17 C 0.2950(9) 0.3850(3) 0.0793(5) 0.0327(13) Uani 1 1 d . . . . .
H17 H 0.3422 0.4201 0.0356 0.039 Uiso 1 1 calc R U . . .
C18 C 0.2248(9) 0.1966(3) 0.0524(4) 0.0291(15) Uani 1 1 d . . . . .

loop_
_atom_site_aniso_label
_atom_site_aniso_U_11
_atom_site_aniso_U_22
_atom_site_aniso_U_33
_atom_site_aniso_U_23
_atom_site_aniso_U_13
_atom_site_aniso_U_12
Pb1 0.03137(16) 0.01389(15) 0.03670(16) -0.00134(8) 0.00651(10) 0.00040(8)
N1 0.032(2) 0.021(3) 0.032(2) -0.006(2) 0.004(2) 0.001(2)
N2 0.027(2) 0.012(2) 0.032(2) 0.0004(19) 0.0040(19) -0.0017(18)
O1 0.089(4) 0.010(2) 0.045(3) 0.0008(18) 0.017(3) -0.003(2)
O2 0.121(5) 0.027(3) 0.040(3) 0.006(2) 0.025(3) -0.004(3)
O3 0.027(2) 0.030(3) 0.058(3) -0.007(2) 0.0112(19) -0.0043(19)
O4 0.028(2) 0.033(3) 0.062(3) -0.016(2) 0.010(2) 0.0003(19)
C1 0.041(3) 0.029(4) 0.037(3) -0.012(3) 0.003(3) 0.003(3)
C2 0.039(3) 0.046(4) 0.026(3) -0.008(3) 0.003(2) 0.000(3)
C3 0.049(4) 0.043(4) 0.027(3) 0.007(3) 0.004(3) -0.008(3)
C4 0.038(3) 0.030(4) 0.033(3) -0.005(3) 0.005(3) 0.001(3)
C5 0.020(2) 0.023(3) 0.026(3) -0.005(2) 0.003(2) 0.000(2)
C6 0.021(2) 0.017(3) 0.026(3) -0.005(2) 0.005(2) -0.002(2)
C7 0.030(3) 0.015(3) 0.028(3) 0.000(2) 0.001(2) 0.002(2)
C8 0.026(3) 0.021(3) 0.030(3) -0.001(2) 0.006(2) 0.002(2)
C9 0.040(3) 0.022(3) 0.028(3) -0.001(2) 0.006(2) 0.002(3)
C10 0.034(3) 0.017(3) 0.029(3) 0.001(2) 0.009(2) 0.005(2)
C11 0.055(4) 0.019(3) 0.038(3) 0.007(3) 0.018(3) 0.003(3)
C12 0.033(3) 0.019(3) 0.030(3) -0.001(2) 0.005(2) 0.000(2)
C13 0.035(3) 0.023(3) 0.028(3) 0.000(2) 0.013(2) 0.003(2)
C14 0.040(3) 0.020(3) 0.034(3) 0.000(2) 0.013(3) -0.008(2)
C15 0.028(3) 0.016(3) 0.032(3) -0.005(2) 0.003(2) 0.000(2)
C16 0.035(3) 0.025(3) 0.029(3) -0.001(2) 0.014(2) -0.004(3)
C17 0.045(3) 0.025(3) 0.030(3) 0.000(3) 0.016(3) 0.001(3)
C18 0.061(5) 0.007(3) 0.018(3) -0.0011(19) 0.002(3) 0.006(2)

loop_
_atom_type_symbol
_atom_type_description
_atom_type_scat_dispersion_real
_atom_type_scat_dispersion_imag
_atom_type_scat_source
C C 0.0033 0.0016 'International Tables Vol C Tables 4.2.6.8 and 6.1.1.4'
H H 0.0000 0.0000 'International Tables Vol C Tables 4.2.6.8 and 6.1.1.4'
N N 0.0061 0.0033 'International Tables Vol C Tables 4.2.6.8 and 6.1.1.4'
O O 0.0106 0.0060 'International Tables Vol C Tables 4.2.6.8 and 6.1.1.4'
Pb Pb -3.3944 10.1111 'International Tables Vol C Tables 4.2.6.8 and 6.1.1.4'

loop_
_geom_angle_atom_site_label_1
_geom_angle_atom_site_label_2
_geom_angle_atom_site_label_3
_geom_angle
_geom_angle_site_symmetry_1
_geom_angle_site_symmetry_3
O1 Pb1 N2 66.63(13) . .
O1 Pb1 O4 90.70(17) . 2_655
N2 Pb1 O4 77.99(15) . 2_655
O1 Pb1 N1 131.57(14) . .
N2 Pb1 N1 65.08(14) . .
O4 Pb1 N1 76.06(14) 2_655 .
O1 Pb1 O3 96.34(16) . 2
N2 Pb1 O3 72.88(14) . 2
O4 Pb1 O3 144.20(15) 2_655 2
N1 Pb1 O3 73.08(14) . 2
C5 N1 C1 118.6(5) . .
C5 N1 Pb1 119.3(3) . .
C1 N1 Pb1 121.4(4) . .
C10 N2 C6 119.0(5) . .
C10 N2 Pb1 118.8(4) . .
C6 N2 Pb1 122.2(3) . .
C11 O1 Pb1 121.8(4) . .
C18 O3 Pb1 128.4(4) . 2_545
C18 O4 Pb1 133.9(4) . 2_645
N1 C1 C2 123.0(6) . .
N1 C1 H1 118.5 . .
C2 C1 H1 118.5 . .
C1 C2 C3 118.7(6) . .
C1 C2 H2 120.7 . .
C3 C2 H2 120.7 . .
C2 C3 C4 119.2(6) . .
C2 C3 H3 120.4 . .
C4 C3 H3 120.4 . .
C5 C4 C3 118.4(6) . .
C5 C4 H4 120.8 . .
C3 C4 H4 120.8 . .
N1 C5 C4 122.1(5) . .
N1 C5 C6 115.6(5) . .
C4 C5 C6 122.2(5) . .
N2 C6 C7 121.2(5) . .
N2 C6 C5 117.3(5) . .
C7 C6 C5 121.6(5) . .
C8 C7 C6 120.8(5) . .
C8 C7 H7 119.6 . .
C6 C7 H7 119.6 . .
C7 C8 C9 116.4(5) . .
C7 C8 C12 120.0(5) . .
C9 C8 C12 123.6(5) . .
C10 C9 C8 120.2(5) . .
C10 C9 H9 119.9 . .
C8 C9 H9 119.9 . .
N2 C10 C9 122.3(5) . .
N2 C10 C11 116.6(5) . .
C9 C10 C11 121.1(5) . .
O2 C11 O1 126.0(6) . .
O2 C11 C10 117.8(6) . .
O1 C11 C10 116.2(5) . .
C17 C12 C13 117.8(5) . .
C17 C12 C8 123.0(5) . .
C13 C12 C8 119.1(5) . .
C14 C13 C12 121.3(5) . .
C14 C13 H13 119.3 . .
C12 C13 H13 119.3 . .
C13 C14 C15 120.8(5) . .
C13 C14 H14 119.6 . .
C15 C14 H14 119.6 . .
C14 C15 C16 118.6(5) . .
C14 C15 C18 120.7(5) . .
C16 C15 C18 120.7(5) . .
C17 C16 C15 119.7(5) . .
C17 C16 H16 120.1 . .
C15 C16 H16 120.1 . .
C16 C17 C12 121.7(5) . .
C16 C17 H17 119.2 . .
C12 C17 H17 119.2 . .
O4 C18 O3 121.7(5) . .
O4 C18 C15 121.3(5) . .
O3 C18 C15 117.0(5) . .

loop_
_geom_bond_atom_site_label_1
_geom_bond_atom_site_label_2
_geom_bond_distance
_geom_bond_site_symmetry_2
Pb1 O1 2.447(5) .
Pb1 N2 2.448(4) .
Pb1 O4 2.490(4) 2_655
Pb1 N1 2.550(5) .
Pb1 O3 2.582(4) 2
N1 C5 1.342(7) .
N1 C1 1.348(7) .
N2 C10 1.335(7) .
N2 C6 1.344(7) .
O1 C11 1.266(7) .
O2 C11 1.225(7) .
O3 C18 1.284(7) .
O3 Pb1 2.582(4) 2_545
O4 C18 1.242(7) .
O4 Pb1 2.490(4) 2_645
C1 C2 1.358(9) .
C1 H1 0.9300 .
C2 C3 1.380(9) .
C2 H2 0.9300 .
C3 C4 1.407(8) .
C3 H3 0.9300 .
C4 C5 1.371(8) .
C4 H4 0.9300 .
C5 C6 1.491(7) .
C6 C7 1.393(7) .
C7 C8 1.390(7) .
C7 H7 0.9300 .
C8 C9 1.399(8) .
C8 C12 1.476(8) .
C9 C10 1.382(8) .
C9 H9 0.9300 .
C10 C11 1.532(8) .
C12 C17 1.388(7) .
C12 C13 1.392(8) .
C13 C14 1.373(8) .
C13 H13 0.9300 .
C14 C15 1.388(8) .
C14 H14 0.9300 .
C15 C16 1.404(8) .
C15 C18 1.478(8) .
C16 C17 1.383(8) .
C16 H16 0.9300 .
C17 H17 0.9300 .

loop_
_geom_torsion_atom_site_label_1
_geom_torsion_atom_site_label_2
_geom_torsion_atom_site_label_3
_geom_torsion_atom_site_label_4
_geom_torsion
_geom_torsion_site_symmetry_1
_geom_torsion_site_symmetry_2
_geom_torsion_site_symmetry_3
_geom_torsion_site_symmetry_4
C5 N1 C1 C2 -0.6(9) . . . .
Pb1 N1 C1 C2 169.9(5) . . . .
N1 C1 C2 C3 0.7(10) . . . .
C1 C2 C3 C4 -0.7(9) . . . .
C2 C3 C4 C5 0.5(9) . . . .
C1 N1 C5 C4 0.4(8) . . . .
Pb1 N1 C5 C4 -170.3(4) . . . .
C1 N1 C5 C6 179.6(5) . . . .
Pb1 N1 C5 C6 8.9(6) . . . .
C3 C4 C5 N1 -0.3(9) . . . .
C3 C4 C5 C6 -179.5(5) . . . .
C10 N2 C6 C7 0.6(7) . . . .
Pb1 N2 C6 C7 179.7(4) . . . .
C10 N2 C6 C5 -179.6(5) . . . .
Pb1 N2 C6 C5 -0.5(6) . . . .
N1 C5 C6 N2 -5.7(7) . . . .
C4 C5 C6 N2 173.5(5) . . . .
N1 C5 C6 C7 174.1(5) . . . .
C4 C5 C6 C7 -6.7(8) . . . .
N2 C6 C7 C8 -2.9(8) . . . .
C5 C6 C7 C8 177.2(5) . . . .
C6 C7 C8 C9 2.3(8) . . . .
C6 C7 C8 C12 -178.4(5) . . . .
C7 C8 C9 C10 0.4(8) . . . .
C12 C8 C9 C10 -178.8(5) . . . .
C6 N2 C10 C9 2.2(8) . . . .
Pb1 N2 C10 C9 -176.9(4) . . . .
C6 N2 C10 C11 -178.9(5) . . . .
Pb1 N2 C10 C11 2.0(6) . . . .
C8 C9 C10 N2 -2.8(9) . . . .
C8 C9 C10 C11 178.4(5) . . . .
Pb1 O1 C11 O2 179.9(6) . . . .
Pb1 O1 C11 C10 0.3(8) . . . .
N2 C10 C11 O2 178.9(6) . . . .
C9 C10 C11 O2 -2.2(9) . . . .
N2 C10 C11 O1 -1.6(8) . . . .
C9 C10 C11 O1 177.4(6) . . . .
C7 C8 C12 C17 -151.8(6) . . . .
C9 C8 C12 C17 27.4(8) . . . .
C7 C8 C12 C13 24.7(8) . . . .
C9 C8 C12 C13 -156.1(5) . . . .
C17 C12 C13 C14 0.5(8) . . . .
C8 C12 C13 C14 -176.2(5) . . . .
C12 C13 C14 C15 1.6(9) . . . .
C13 C14 C15 C16 -2.5(8) . . . .
C13 C14 C15 C18 176.6(5) . . . .
C14 C15 C16 C17 1.4(8) . . . .
C18 C15 C16 C17 -177.7(6) . . . .
C15 C16 C17 C12 0.6(9) . . . .
C13 C12 C17 C16 -1.6(9) . . . .
C8 C12 C17 C16 174.9(6) . . . .
Pb1 O4 C18 O3 -164.3(4) 2_645 . . .
Pb1 O4 C18 C15 13.4(8) 2_645 . . .
Pb1 O3 C18 O4 -160.4(4) 2_545 . . .
Pb1 O3 C18 C15 21.8(7) 2_545 . . .
C14 C15 C18 O4 -129.5(6) . . . .
C16 C15 C18 O4 49.6(8) . . . .
C14 C15 C18 O3 48.3(7) . . . .
C16 C15 C18 O3 -132.5(6) . . . .
